data_4510580
loop_
_publ_author_name
'Cantos, Paula M.'
'Cahill, Christopher L.'

_publ_section_title
;
 A Family of UO22+--5-Nitro-1,3-dicarboxylate Hybrid Materials: Structural
 Variation As a Function of pH and Structure Directing Species
;
_journal_issue 6
_journal_name_full 'Crystal Growth &amp; Design'
_journal_page_first 3044
_journal_paper_doi 10.1021/cg500304d
_journal_volume 14
_journal_year 2014
_chemical_formula_sum 'C44 H42 N6 O32 U3'
_chemical_formula_weight 1880.93
_space_group_crystal_system triclinic
_space_group_IT_number 2
_space_group_name_Hall '-P 1'
_space_group_name_H-M_alt 'P -1'
_symmetry_cell_setting triclinic
_symmetry_Int_Tables_number 2
_symmetry_space_group_name_Hall '-P 1'
_symmetry_space_group_name_H-M 'P -1'
_atom_sites_solution_hydrogens geom
_audit_creation_method SHELXL-2013
_cell_angle_alpha 94.8260(10)
_cell_angle_beta 95.4690(10)
_cell_angle_gamma 112.8780(10)
_cell_formula_units_Z 1
_cell_length_a 9.5699(3)
_cell_length_b 11.0566(4)
_cell_length_c 14.7236(5)
_cell_measurement_reflns_used 21174
_cell_measurement_temperature 100(2)
_cell_measurement_theta_max 50.480
_cell_measurement_theta_min 4.598
_cell_volume 1416.30(8)
_computing_cell_refinement 'SAINT (Bruker-AXS)'
_computing_data_collection 'SMART V5.05 (Bruker-AXS)'
_computing_data_reduction 'SAINT (Bruker-AXS)'
_computing_molecular_graphics 'SHELXL-2013 (Sheldrick, 1997)'
_computing_publication_material 'WINGX (Farrugia, 1998)'
_computing_structure_refinement 'SHELXL-2013 (Sheldrick, 2008)'
_computing_structure_solution 'SHELXS-2013, G. Sheldrick (1990)'
_diffrn_ambient_temperature 100(2)
_diffrn_measured_fraction_theta_full 1.000
_diffrn_measured_fraction_theta_max 0.925
_diffrn_radiation_probe x-ray
_diffrn_radiation_type MoK\a
_diffrn_radiation_wavelength 0.71073
_diffrn_reflns_av_R_equivalents 0.0415
_diffrn_reflns_av_unetI/netI 0.0559
_diffrn_reflns_Laue_measured_fraction_full 1.000
_diffrn_reflns_Laue_measured_fraction_max 0.925
_diffrn_reflns_limit_h_max 13
_diffrn_reflns_limit_h_min -13
_diffrn_reflns_limit_k_max 15
_diffrn_reflns_limit_k_min -15
_diffrn_reflns_limit_l_max 20
_diffrn_reflns_limit_l_min -20
_diffrn_reflns_number 21163
_diffrn_reflns_point_group_measured_fraction_full 1.000
_diffrn_reflns_point_group_measured_fraction_max 0.925
_diffrn_reflns_theta_full 25.500
_diffrn_reflns_theta_max 30.245
_diffrn_reflns_theta_min 1.402
_diffrn_source 'sealed X-ray tube'
_exptl_absorpt_coefficient_mu 8.656
_exptl_absorpt_correction_T_max 0.7460
_exptl_absorpt_correction_T_min 0.6314
_exptl_absorpt_correction_type multi-scan
_exptl_absorpt_process_details 'SADABS, G Sheldrick (1999)'
_exptl_crystal_colour yellow
_exptl_crystal_density_diffrn 2.205
_exptl_crystal_description rod
_exptl_crystal_F_000 880
_exptl_crystal_size_max 0.07
_exptl_crystal_size_mid 0.03
_exptl_crystal_size_min 0.02
_refine_diff_density_max 1.487
_refine_diff_density_min -1.318
_refine_diff_density_rms 0.176
_refine_ls_extinction_coef 0.00011(5)
_refine_ls_extinction_expression Fc^*^=kFc[1+0.001xFc^2^\l^3^/sin(2\q)]^-1/4^
_refine_ls_extinction_method SHELXL
_refine_ls_goodness_of_fit_ref 1.028
_refine_ls_hydrogen_treatment constr
_refine_ls_matrix_type full
_refine_ls_number_parameters 388
_refine_ls_number_reflns 7819
_refine_ls_number_restraints 38
_refine_ls_restrained_S_all 1.037
_refine_ls_R_factor_all 0.0526
_refine_ls_R_factor_gt 0.0343
_refine_ls_shift/su_max 0.012
_refine_ls_shift/su_mean 0.000
_refine_ls_structure_factor_coef Fsqd
_refine_ls_weighting_details 'w=1/[\s^2^(Fo^2^)+(0.0233P)^2^+1.9711P] where P=(Fo^2^+2Fc^2^)/3'
_refine_ls_weighting_scheme calc
_refine_ls_wR_factor_gt 0.0647
_refine_ls_wR_factor_ref 0.0711
_reflns_Friedel_coverage 0.000
_reflns_number_gt 6110
_reflns_number_total 8448
_reflns_threshold_expression 'I > 2\s(I)'
_cod_data_source_file cg500304d_si_002.cif
_cod_data_source_block Compound2
_cod_depositor_comments 'Adding full bibliography for 4510579--4510582.cif.'
_cod_database_code 4510580
_shelx_space_group_comment
;
The symmetry employed for this shelxl refinement is uniquely defined
by the following loop, which should always be used as a source of
symmetry information in preference to the above space-group names.
They are only intended as comments.
;
_shelxl_version_number 2013-4

loop_
_space_group_symop_operation_xyz
'x, y, z'
'-x, -y, -z'

loop_
_atom_site_label
_atom_site_type_symbol
_atom_site_fract_x
_atom_site_fract_y
_atom_site_fract_z
_atom_site_U_iso_or_equiv
_atom_site_adp_type
_atom_site_occupancy
_atom_site_site_symmetry_order
_atom_site_calc_flag
_atom_site_refinement_flags_posn
_atom_site_refinement_flags_adp
_atom_site_refinement_flags_occupancy
C1 C 0.9354(4) 0.3452(3) 0.5766(2) 0.0283(9) Uani 1 1 d . . .
C2 C 0.8883(4) 0.2399(3) 0.6391(2) 0.0238(8) Uani 1 1 d . . .
C3 C 0.9019(4) 0.1200(3) 0.6183(2) 0.0241(8) Uani 1 1 d . . .
H3 H 0.9504 0.1075 0.5687 0.029 Uiso 1 1 calc R U .
C4 C 0.8430(4) 0.0198(3) 0.6718(2) 0.0222(8) Uani 1 1 d . . .
C5 C 0.8464(4) -0.1129(3) 0.6476(2) 0.0229(8) Uani 1 1 d . . .
C6 C 0.7715(4) 0.0383(3) 0.7457(2) 0.0232(8) Uani 1 1 d . . .
H6 H 0.7279 -0.0302 0.7802 0.028 Uiso 1 1 calc R U .
C7 C 0.7655(4) 0.1592(3) 0.7676(2) 0.0253(8) Uani 1 1 d . . .
C8 C 0.8234(4) 0.2622(3) 0.7160(2) 0.0243(8) Uani 1 1 d . . .
H8 H 0.8190 0.3437 0.7322 0.029 Uiso 1 1 calc R U .
C9 C 0.6244(4) -0.5054(3) 0.7757(2) 0.0263(8) Uani 1 1 d . . .
C10 C 0.5022(4) -0.6437(3) 0.7512(2) 0.0248(8) Uani 1 1 d . . .
C11 C 0.4870(4) -0.7191(3) 0.6679(3) 0.0308(9) Uani 1 1 d . . .
H11 H 0.5488 -0.6833 0.6237 0.037 Uiso 1 1 calc R U .
C12 C 0.3795(4) -0.8472(4) 0.6514(3) 0.0346(10) Uani 1 1 d . . .
C13 C 0.2810(4) -0.9033(4) 0.7135(3) 0.0330(10) Uani 1 1 d . . .
H13 H 0.2083 -0.9900 0.7002 0.040 Uiso 1 1 calc R U .
C14 C 0.2932(4) -0.8271(3) 0.7961(2) 0.0276(9) Uani 1 1 d . . .
C15 C 0.4045(4) -0.6992(3) 0.8147(2) 0.0280(9) Uani 1 1 d . . .
H15 H 0.4143 -0.6493 0.8709 0.034 Uiso 1 1 calc R U .
C16 C 0.1891(4) -0.8854(4) 0.8651(3) 0.0350(11) Uani 1 1 d . . .
C17 C 0.2253(7) -0.4543(5) 0.8228(4) 0.085(2) Uani 1 1 d D U .
H17A H 0.2845 -0.5069 0.8124 0.102 Uiso 1 1 calc R U .
H17B H 0.1427 -0.4849 0.7717 0.102 Uiso 1 1 calc R U .
C18 C 0.3956(6) -0.2868(6) 0.7306(4) 0.0746(18) Uani 1 1 d . U .
H18A H 0.3818 -0.2073 0.7175 0.089 Uiso 1 1 calc R U .
H18B H 0.5040 -0.2602 0.7509 0.089 Uiso 1 1 calc R U .
C19 C 0.3603(7) -0.3697(7) 0.6460(4) 0.105(3) Uani 1 1 d . U .
H19A H 0.4330 -0.3278 0.6059 0.158 Uiso 1 1 calc R U .
H19B H 0.2591 -0.3851 0.6179 0.158 Uiso 1 1 calc R U .
H19C H 0.3648 -0.4527 0.6567 0.158 Uiso 1 1 calc R U .
C20 C 0.4514(8) -0.2179(6) 0.9217(4) 0.130(2) Uani 1 1 d . U .
H20A H 0.4988 -0.1576 0.9773 0.195 Uiso 1 1 calc R U .
H20B H 0.5235 -0.2027 0.8784 0.195 Uiso 1 1 calc R U .
H20C H 0.4195 -0.3073 0.9354 0.195 Uiso 1 1 calc R U .
C21 C 0.1529(11) -0.5003(8) 0.8989(5) 0.191(5) Uani 1 1 d . U .
H21A H 0.1078 -0.5954 0.8899 0.287 Uiso 1 1 calc R U .
H21B H 0.0745 -0.4676 0.9054 0.287 Uiso 1 1 calc R U .
H21C H 0.2269 -0.4694 0.9535 0.287 Uiso 1 1 calc R U .
C22 C 0.3240(8) -0.1975(7) 0.8838(5) 0.134(3) Uani 1 1 d D U .
H22A H 0.3463 -0.1145 0.8591 0.161 Uiso 1 1 calc R U .
H22B H 0.2404 -0.2183 0.9203 0.161 Uiso 1 1 calc R U .
N1 N 0.6913(3) 0.1806(3) 0.8459(2) 0.0344(8) Uani 1 1 d . . .
N2 N 0.3710(4) -0.9303(4) 0.5655(2) 0.0493(11) Uani 1 1 d . . .
N3 N 0.3190(8) -0.3293(5) 0.8069(4) 0.194(3) Uani 1 1 d D . .
O1 O 0.6879(3) -0.4266(3) 0.5375(2) 0.0465(8) Uani 1 1 d . . .
O2 O 1.0348(3) -0.2975(3) 0.68806(19) 0.0401(7) Uani 1 1 d . . .
O3 O 0.8968(3) 0.4396(2) 0.5906(2) 0.0539(7) Uani 1 1 d . . .
O4 O 0.7317(3) -0.4719(2) 0.72585(18) 0.0347(7) Uani 1 1 d . . .
O5 O 0.7847(3) -0.2043(2) 0.69624(16) 0.0259(6) Uani 1 1 d . . .
O6 O 0.9107(3) -0.1342(2) 0.58051(17) 0.0340(6) Uani 1 1 d . . .
O7 O 1.0095(3) 0.3326(2) 0.51520(19) 0.0492(7) Uani 1 1 d . . .
O8 O 0.7383(3) 0.2927(3) 0.88726(19) 0.0496(8) Uani 1 1 d . . .
O9 O 0.5844(3) 0.0852(3) 0.8649(2) 0.0503(8) Uani 1 1 d . . .
O10 O 0.3050(4) -1.0499(3) 0.5625(2) 0.0702(12) Uani 1 1 d . . .
O11 O 0.4295(4) -0.8752(4) 0.5022(2) 0.0712(12) Uani 1 1 d . . .
O12 O 0.6161(3) -0.4349(2) 0.84228(19) 0.0438(8) Uani 1 1 d . . .
O13 O 0.2066(3) -0.8186(3) 0.94194(19) 0.0493(9) Uani 1 1 d . . .
O14 O -0.0869(3) -0.9992(3) 1.15391(18) 0.0435(8) Uani 1 1 d . . .
O15 O 0.1367(4) -0.7999(3) 1.11195(19) 0.0592(11) Uani 1 1 d . . .
O16 O -0.1309(3) -0.9351(3) 0.9597(2) 0.0515(9) Uani 1 1 d . . .
U1 U 0.86075(2) -0.36333(2) 0.61164(2) 0.02051(3) Uani 1 1 d . . .
U2 U 0.0000 -1.0000 1.0000 0.03013(5) Uani 1 2 d S . P

loop_
_atom_site_aniso_label
_atom_site_aniso_U_11
_atom_site_aniso_U_22
_atom_site_aniso_U_33
_atom_site_aniso_U_23
_atom_site_aniso_U_13
_atom_site_aniso_U_12
C1 0.0454(17) 0.0160(14) 0.0287(17) 0.0074(13) 0.0214(14) 0.0134(12)
C2 0.0376(16) 0.0169(13) 0.0218(16) 0.0047(12) 0.0127(13) 0.0138(11)
C3 0.0353(16) 0.0167(13) 0.0249(17) 0.0060(12) 0.0107(13) 0.0132(11)
C4 0.0346(15) 0.0154(12) 0.0241(16) 0.0064(12) 0.0112(13) 0.0155(10)
C5 0.0344(16) 0.0149(13) 0.0215(16) 0.0049(12) 0.0066(13) 0.0112(11)
C6 0.0312(15) 0.0185(14) 0.0225(16) 0.0072(12) 0.0118(13) 0.0101(11)
C7 0.0374(16) 0.0249(14) 0.0210(16) 0.0048(13) 0.0131(13) 0.0180(11)
C8 0.0372(16) 0.0156(13) 0.0271(17) 0.0060(12) 0.0164(13) 0.0148(11)
C9 0.0294(15) 0.0188(14) 0.0334(18) 0.0111(13) 0.0185(13) 0.0080(11)
C10 0.0268(15) 0.0202(15) 0.0270(17) 0.0073(13) 0.0167(13) 0.0052(12)
C11 0.0377(17) 0.0282(16) 0.0309(18) 0.0111(14) 0.0188(14) 0.0132(13)
C12 0.0348(18) 0.0381(19) 0.0284(19) 0.0023(16) 0.0076(15) 0.0116(15)
C13 0.0328(18) 0.0279(18) 0.0281(19) -0.0004(15) 0.0064(15) 0.0013(14)
C14 0.0250(16) 0.0237(16) 0.0293(18) 0.0068(14) 0.0084(14) 0.0028(13)
C15 0.0314(17) 0.0244(16) 0.0253(17) 0.0056(14) 0.0134(14) 0.0054(13)
C16 0.0353(19) 0.0307(19) 0.0279(19) 0.0092(16) 0.0103(16) -0.0009(15)
C17 0.110(4) 0.063(3) 0.078(4) -0.017(3) -0.007(3) 0.040(3)
C18 0.066(3) 0.105(4) 0.059(3) 0.000(3) 0.005(3) 0.044(2)
C19 0.077(4) 0.156(6) 0.068(4) -0.029(4) 0.007(3) 0.040(4)
C20 0.224(5) 0.120(4) 0.114(4) 0.054(3) 0.117(3) 0.113(3)
C21 0.247(9) 0.108(6) 0.111(5) -0.025(5) 0.103(5) -0.054(6)
C22 0.113(6) 0.104(5) 0.108(5) 0.052(4) -0.031(5) -0.037(4)
N1 0.0519(15) 0.0371(14) 0.0283(15) 0.0142(12) 0.0197(13) 0.0279(11)
N2 0.0441(18) 0.056(2) 0.0372(19) -0.0109(17) 0.0091(16) 0.0109(16)
N3 0.274(6) 0.093(4) 0.088(3) -0.047(3) 0.121(3) -0.072(4)
O1 0.0527(16) 0.0389(15) 0.0413(16) -0.0061(13) -0.0002(14) 0.0151(12)
O2 0.0327(12) 0.0434(13) 0.0502(17) 0.0164(12) 0.0090(12) 0.0187(9)
O3 0.0979(16) 0.0322(11) 0.0639(16) 0.0313(11) 0.0596(12) 0.0447(9)
O4 0.0450(13) 0.0164(10) 0.0475(14) 0.0144(10) 0.0304(11) 0.0099(9)
O5 0.0405(11) 0.0153(9) 0.0294(12) 0.0103(9) 0.0194(9) 0.0144(8)
O6 0.0602(13) 0.0206(10) 0.0347(13) 0.0128(9) 0.0314(10) 0.0232(8)
O7 0.0910(15) 0.0263(11) 0.0557(15) 0.0257(10) 0.0563(11) 0.0362(10)
O8 0.0815(17) 0.0370(13) 0.0418(15) 0.0026(12) 0.0299(13) 0.0317(11)
O9 0.0598(15) 0.0493(15) 0.0532(16) 0.0182(13) 0.0402(12) 0.0244(11)
O10 0.083(2) 0.0455(18) 0.058(2) -0.0197(16) 0.0158(18) 0.0038(17)
O11 0.079(2) 0.078(2) 0.0358(17) -0.0076(17) 0.0261(15) 0.0084(18)
O12 0.0473(14) 0.0224(12) 0.0524(16) -0.0059(12) 0.0305(12) 0.0007(10)
O13 0.0501(16) 0.0368(15) 0.0369(15) 0.0024(13) 0.0224(12) -0.0118(13)
O14 0.0440(15) 0.0328(14) 0.0310(14) 0.0014(12) 0.0109(12) -0.0098(12)
O15 0.071(2) 0.0354(16) 0.0290(14) -0.0030(13) 0.0175(14) -0.0251(15)
O16 0.0534(16) 0.0624(18) 0.0389(16) 0.0137(14) 0.0075(14) 0.0217(13)
U1 0.02851(5) 0.01278(4) 0.02552(6) 0.00718(4) 0.01511(4) 0.01040(3)
U2 0.02868(9) 0.02705(9) 0.02151(9) 0.00703(7) 0.00605(7) -0.00427(7)

loop_
_atom_type_symbol
_atom_type_description
_atom_type_scat_dispersion_real
_atom_type_scat_dispersion_imag
_atom_type_scat_source
C C 0.0033 0.0016 'International Tables Vol C Tables 4.2.6.8 and 6.1.1.4'
H H 0.0000 0.0000 'International Tables Vol C Tables 4.2.6.8 and 6.1.1.4'
N N 0.0061 0.0033 'International Tables Vol C Tables 4.2.6.8 and 6.1.1.4'
O O 0.0106 0.0060 'International Tables Vol C Tables 4.2.6.8 and 6.1.1.4'
U U -9.6767 9.6646 'International Tables Vol C Tables 4.2.6.8 and 6.1.1.4'

loop_
_geom_angle_atom_site_label_1
_geom_angle_atom_site_label_2
_geom_angle_atom_site_label_3
_geom_angle
_geom_angle_site_symmetry_1
_geom_angle_site_symmetry_3
O7 C1 O3 124.4(3) . .
O7 C1 C2 118.1(3) . .
O3 C1 C2 117.5(3) . .
C8 C2 C3 120.6(3) . .
C8 C2 C1 118.4(3) . .
C3 C2 C1 120.9(3) . .
C4 C3 C2 119.7(3) . .
C6 C4 C3 120.3(3) . .
C6 C4 C5 118.7(3) . .
C3 C4 C5 120.9(3) . .
O6 C5 O5 120.3(3) . .
O6 C5 C4 120.8(3) . .
O5 C5 C4 118.9(3) . .
O6 C5 U1 60.95(17) . .
O5 C5 U1 59.35(17) . .
C4 C5 U1 176.8(2) . .
C7 C6 C4 119.1(3) . .
C6 C7 C8 122.4(3) . .
C6 C7 N1 119.8(3) . .
C8 C7 N1 117.8(3) . .
C7 C8 C2 117.8(3) . .
O12 C9 O4 124.9(3) . .
O12 C9 C10 118.7(3) . .
O4 C9 C10 116.3(3) . .
C11 C10 C15 118.8(3) . .
C11 C10 C9 121.7(3) . .
C15 C10 C9 119.4(3) . .
C12 C11 C10 119.3(3) . .
C11 C12 C13 122.5(4) . .
C11 C12 N2 119.1(3) . .
C13 C12 N2 118.3(3) . .
C12 C13 C14 118.4(3) . .
C15 C14 C13 119.4(3) . .
C15 C14 C16 120.8(3) . .
C13 C14 C16 119.7(3) . .
C14 C15 C10 121.5(3) . .
O14 C16 O13 120.8(3) 2_537 .
O14 C16 C14 119.8(3) 2_537 .
O13 C16 C14 119.4(3) . .
O14 C16 U2 60.41(19) 2_537 .
O13 C16 U2 60.42(19) . .
C14 C16 U2 177.6(3) . .
N3 C17 C21 131.8(6) . .
C19 C18 N3 122.0(5) . .
C20 C22 N3 78.1(6) . .
O8 N1 O9 124.4(3) . .
O8 N1 C7 118.0(3) . .
O9 N1 C7 117.7(3) . .
O11 N2 O10 124.2(4) . .
O11 N2 C12 118.1(4) . .
O10 N2 C12 117.7(4) . .
C17 N3 C18 130.5(5) . .
C17 N3 C22 116.0(5) . .
C18 N3 C22 112.8(5) . .
C1 O3 U1 171.4(2) . 1_565
C9 O4 U1 154.5(3) . .
C5 O5 U1 94.0(2) . .
C5 O6 U1 92.57(19) . .
C1 O7 U1 163.3(3) . 2_756
C16 O13 U2 93.5(2) . .
C16 O14 U2 93.5(2) 2_537 .
O1 U1 O2 178.97(14) . .
O1 U1 O7 89.18(12) . 2_756
O2 U1 O7 91.56(11) . 2_756
O1 U1 O4 89.07(12) . .
O2 U1 O4 90.50(11) . .
O7 U1 O4 158.41(9) 2_756 .
O1 U1 O3 93.50(12) . 1_545
O2 U1 O3 87.34(12) . 1_545
O7 U1 O3 78.93(9) 2_756 1_545
O4 U1 O3 79.70(9) . 1_545
O1 U1 O5 91.30(11) . .
O2 U1 O5 87.69(11) . .
O7 U1 O5 127.19(8) 2_756 .
O4 U1 O5 74.36(8) . .
O3 U1 O5 153.53(9) 1_545 .
O1 U1 O6 91.59(11) . .
O2 U1 O6 87.93(11) . .
O7 U1 O6 74.10(8) 2_756 .
O4 U1 O6 127.46(8) . .
O3 U1 O6 152.47(9) 1_545 .
O5 U1 O6 53.10(8) . .
O1 U1 C5 92.18(12) . .
O2 U1 C5 86.99(11) . .
O7 U1 C5 100.58(9) 2_756 .
O4 U1 C5 100.99(9) . .
O3 U1 C5 174.29(10) 1_545 .
O5 U1 C5 26.63(8) . .
O6 U1 C5 26.48(9) . .
O16 U2 O16 180.0 2_537 .
O16 U2 O15 89.53(13) 2_537 .
O16 U2 O15 90.47(13) . .
O16 U2 O15 90.47(13) 2_537 2_537
O16 U2 O15 89.53(13) . 2_537
O15 U2 O15 180.0 . 2_537
O16 U2 O13 90.75(12) 2_537 .
O16 U2 O13 89.25(12) . .
O15 U2 O13 65.15(9) . .
O15 U2 O13 114.85(9) 2_537 .
O16 U2 O13 89.25(12) 2_537 2_537
O16 U2 O13 90.75(12) . 2_537
O15 U2 O13 114.85(9) . 2_537
O15 U2 O13 65.15(9) 2_537 2_537
O13 U2 O13 180.0 . 2_537
O16 U2 O14 89.65(12) 2_537 2_537
O16 U2 O14 90.35(12) . 2_537
O15 U2 O14 117.27(9) . 2_537
O15 U2 O14 62.73(9) 2_537 2_537
O13 U2 O14 52.15(8) . 2_537
O13 U2 O14 127.85(8) 2_537 2_537
O16 U2 O14 90.35(12) 2_537 .
O16 U2 O14 89.65(12) . .
O15 U2 O14 62.73(9) . .
O15 U2 O14 117.27(9) 2_537 .
O13 U2 O14 127.85(8) . .
O13 U2 O14 52.15(8) 2_537 .
O14 U2 O14 180.0 2_537 .
O16 U2 C16 89.80(13) 2_537 .
O16 U2 C16 90.19(13) . .
O15 U2 C16 91.20(10) . .
O15 U2 C16 88.80(10) 2_537 .
O13 U2 C16 26.08(9) . .
O13 U2 C16 153.92(9) 2_537 .
O14 U2 C16 26.08(9) 2_537 .
O14 U2 C16 153.92(9) . .
O16 U2 C16 90.20(13) 2_537 2_537
O16 U2 C16 89.81(13) . 2_537
O15 U2 C16 88.80(10) . 2_537
O15 U2 C16 91.20(10) 2_537 2_537
O13 U2 C16 153.92(9) . 2_537
O13 U2 C16 26.07(9) 2_537 2_537
O14 U2 C16 153.92(9) 2_537 2_537
O14 U2 C16 26.08(9) . 2_537
C16 U2 C16 180.00(16) . 2_537

loop_
_geom_bond_atom_site_label_1
_geom_bond_atom_site_label_2
_geom_bond_distance
_geom_bond_site_symmetry_2
C1 O7 1.231(4) .
C1 O3 1.244(4) .
C1 C2 1.503(5) .
C2 C8 1.391(5) .
C2 C3 1.393(5) .
C3 C4 1.383(4) .
C4 C6 1.381(5) .
C4 C5 1.493(4) .
C5 O6 1.265(4) .
C5 O5 1.273(4) .
C5 U1 2.834(3) .
C6 C7 1.373(5) .
C7 C8 1.384(5) .
C7 N1 1.459(5) .
C9 O12 1.228(4) .
C9 O4 1.274(4) .
C9 C10 1.507(4) .
C10 C11 1.385(5) .
C10 C15 1.394(5) .
C11 C12 1.373(5) .
C12 C13 1.384(5) .
C12 N2 1.475(5) .
C13 C14 1.388(5) .
C14 C15 1.385(4) .
C14 C16 1.497(5) .
C16 O14 1.258(4) 2_537
C16 O13 1.258(4) .
C16 U2 2.855(4) .
C17 N3 1.379(7) .
C17 C21 1.401(9) .
C18 C19 1.412(7) .
C18 N3 1.413(7) .
C20 C22 1.398(10) .
C22 N3 1.751(9) .
N1 O8 1.223(4) .
N1 O9 1.226(4) .
N2 O11 1.218(5) .
N2 O10 1.218(5) .
O1 U1 1.745(3) .
O2 U1 1.770(2) .
O3 U1 2.335(3) 1_565
O4 U1 2.319(2) .
O5 U1 2.444(2) .
O6 U1 2.480(2) .
O7 U1 2.316(3) 2_756
O13 U2 2.488(3) .
O14 C16 1.258(4) 2_537
O14 U2 2.488(3) .
O15 U2 2.460(3) .
O16 U2 1.751(3) .
U1 O7 2.316(3) 2_756
U1 O3 2.335(3) 1_545
U2 O16 1.751(3) 2_537
U2 O15 2.460(3) 2_537
U2 O13 2.488(3) 2_537
U2 O14 2.488(3) 2_537
U2 C16 2.855(4) 2_537
